data_4327340
loop_
_publ_author_name
'Albert Figuerola'
'Joan Ribas'
'David Casanova'
'Miguel Maestro'
'Santiago Alvarez'
'Carmen Diaz'

_publ_section_title
;
 Magnetism of Cyano-Bridged Ln3+-M3+ Complexes. Part II: One-Dimensional
 Complexes (Ln3+ = Eu, Tb, Dy, Ho, Er, Tm; M3+ = Fe or Co) with bpy as
 Blocking Ligand
;
_journal_name_full 'Inorganic Chemistry'
_journal_page_first 6949
_journal_page_last 6958
_journal_paper_doi 10.1021/ic050650+
_journal_volume 44
_journal_year 2005
_chemical_formula_moiety 'C32 H30 Eu2 Fe2 N16 O8, 4 (H2 O), 3 (C10 H8 N2)'
_chemical_formula_sum 'C62 H72 Eu2 Fe2 N22 O16'
_chemical_formula_weight 1797.04
_chemical_name_systematic
; 
 ? 
;
_space_group_IT_number 2
_symmetry_cell_setting triclinic
_symmetry_space_group_name_Hall '-P 1'
_symmetry_space_group_name_H-M 'P -1'
_atom_sites_solution_hydrogens geom
_atom_sites_solution_primary direct
_atom_sites_solution_secondary difmap
_audit_creation_method SHELXL-97
_cell_angle_alpha 83.0470(10)
_cell_angle_beta 83.9020(10)
_cell_angle_gamma 64.3140(10)
_cell_formula_units_Z 1
_cell_length_a 9.7631(4)
_cell_length_b 10.6766(4)
_cell_length_c 19.9719(8)
_cell_measurement_temperature 298(2)
_cell_volume 1858.92(13)
_computing_cell_refinement 'Bruker SAINT'
_computing_data_collection 'Bruker SMART'
_computing_data_reduction 'Bruker SHELXTL'
_computing_molecular_graphics 'Bruker SHELXTL'
_computing_publication_material 'Bruker SHELXTL'
_computing_structure_refinement 'SHELXL-97 (Sheldrick, 1997)'
_computing_structure_solution 'SHELXS-97 (Sheldrick, 1990)'
_diffrn_ambient_temperature 298(2)
_diffrn_measured_fraction_theta_full 0.917
_diffrn_measured_fraction_theta_max 0.917
_diffrn_measurement_device_type 'CCD area detector'
_diffrn_measurement_method 'phi and omega scans'
_diffrn_radiation_monochromator graphite
_diffrn_radiation_source 'fine-focus sealed tube'
_diffrn_radiation_type MoK\a
_diffrn_radiation_wavelength 0.71073
_diffrn_reflns_av_R_equivalents 0.0182
_diffrn_reflns_av_sigmaI/netI 0.0340
_diffrn_reflns_limit_h_max 12
_diffrn_reflns_limit_h_min -9
_diffrn_reflns_limit_k_max 14
_diffrn_reflns_limit_k_min -11
_diffrn_reflns_limit_l_max 26
_diffrn_reflns_limit_l_min -24
_diffrn_reflns_number 12047
_diffrn_reflns_theta_full 28.27
_diffrn_reflns_theta_max 28.27
_diffrn_reflns_theta_min 2.06
_diffrn_standards_decay_% 1.0
_exptl_absorpt_coefficient_mu 2.124
_exptl_absorpt_correction_T_max 0.7846
_exptl_absorpt_correction_T_min 0.4164
_exptl_absorpt_correction_type Semi-empirical
_exptl_absorpt_process_details SADABS
_exptl_crystal_colour Orange
_exptl_crystal_density_diffrn 1.605
_exptl_crystal_description Block
_exptl_crystal_F_000 904
_exptl_crystal_size_max 0.50
_exptl_crystal_size_mid 0.36
_exptl_crystal_size_min 0.12
_refine_diff_density_max 0.967
_refine_diff_density_min -0.993
_refine_diff_density_rms 0.084
_refine_ls_extinction_coef 0.0016(3)
_refine_ls_extinction_expression Fc^*^=kFc[1+0.001xFc^2^\l^3^/sin(2\q)]^-1/4^
_refine_ls_extinction_method SHELXL
_refine_ls_goodness_of_fit_ref 1.043
_refine_ls_hydrogen_treatment mixed
_refine_ls_matrix_type full
_refine_ls_number_parameters 505
_refine_ls_number_reflns 8451
_refine_ls_number_restraints 0
_refine_ls_restrained_S_all 1.043
_refine_ls_R_factor_all 0.0315
_refine_ls_R_factor_gt 0.0275
_refine_ls_shift/su_max 0.001
_refine_ls_shift/su_mean 0.000
_refine_ls_structure_factor_coef Fsqd
_refine_ls_weighting_details 'calc w=1/[\s^2^(Fo^2^)+(0.0387P)^2^+0.9857P] where P=(Fo^2^+2Fc^2^)/3'
_refine_ls_weighting_scheme calc
_refine_ls_wR_factor_gt 0.0701
_refine_ls_wR_factor_ref 0.0717
_reflns_number_gt 7722
_reflns_number_total 8451
_reflns_threshold_expression >2sigma(I)
_cod_data_source_file ic0506502Bsi20050427_121801_01.cif
_cod_data_source_block complex1
_cod_original_cell_volume 1858.93(13)
_cod_database_code 4327340

loop_
_symmetry_equiv_pos_as_xyz
'x, y, z'
'-x, -y, -z'

loop_
_atom_site_label
_atom_site_type_symbol
_atom_site_fract_x
_atom_site_fract_y
_atom_site_fract_z
_atom_site_U_iso_or_equiv
_atom_site_adp_type
_atom_site_occupancy
_atom_site_symmetry_multiplicity
_atom_site_calc_flag
_atom_site_refinement_flags
Eu1 Eu 0.215659(14) 0.409391(12) 0.255403(6) 0.02090(5) Uani 1 1 d .
Fe1 Fe 0.76993(4) -0.04404(4) 0.273270(19) 0.02256(9) Uani 1 1 d .
O1 O 0.3603(2) 0.5375(2) 0.26726(12) 0.0303(4) Uani 1 1 d .
H1A H 0.324(4) 0.617(4) 0.2632(19) 0.043(11) Uiso 1 1 d .
H1B H 0.413(4) 0.506(4) 0.2987(19) 0.039(10) Uiso 1 1 d .
O2 O 0.2158(3) 0.4233(3) 0.37580(11) 0.0360(5) Uani 1 1 d .
H2A H 0.282(6) 0.350(5) 0.398(2) 0.073(14) Uiso 1 1 d .
H2B H 0.226(8) 0.480(7) 0.392(3) 0.12(2) Uiso 1 1 d .
O3 O 0.1807(3) 0.2134(2) 0.31719(13) 0.0398(5) Uani 1 1 d .
H3A H 0.137(4) 0.177(3) 0.3109(17) 0.028(9) Uiso 1 1 d .
H3B H 0.247(6) 0.166(5) 0.346(2) 0.074(15) Uiso 1 1 d .
O4 O 0.2410(3) 0.5154(2) 0.14550(11) 0.0441(6) Uani 1 1 d .
N1 N -0.0240(3) 0.4098(2) 0.21480(12) 0.0294(5) Uani 1 1 d .
N2 N 0.2554(3) 0.2408(2) 0.16473(12) 0.0336(5) Uani 1 1 d .
N3 N 0.4832(3) 0.2348(2) 0.27200(13) 0.0337(5) Uani 1 1 d .
N4 N 0.6982(4) -0.0773(3) 0.42754(15) 0.0487(7) Uani 1 1 d .
N5 N 0.9988(3) 0.0782(3) 0.29038(14) 0.0395(6) Uani 1 1 d .
N6 N 0.8302(4) -0.0065(4) 0.11844(16) 0.0601(9) Uani 1 1 d .
N7 N 0.5385(4) -0.1598(4) 0.2549(2) 0.0584(9) Uani 1 1 d .
N8 N 0.0232(3) 0.6551(2) 0.27014(13) 0.0335(5) Uani 1 1 d .
N9 N 0.5434(3) 0.4549(3) 0.38291(15) 0.0450(7) Uani 1 1 d .
N10 N 0.2579(3) 0.6487(3) 0.41208(13) 0.0356(6) Uani 1 1 d .
C1 C -0.1620(3) 0.4950(3) 0.24040(17) 0.0373(7) Uani 1 1 d .
H1C H -0.1673 0.5558 0.2713 0.045 Uiso 1 1 calc R
C2 C -0.2963(4) 0.4970(4) 0.2231(2) 0.0488(9) Uani 1 1 d .
H2C H -0.3895 0.5586 0.2416 0.059 Uiso 1 1 calc R
C3 C -0.2901(4) 0.4074(4) 0.1787(2) 0.0562(10) Uani 1 1 d .
H3C H -0.3789 0.4061 0.1667 0.067 Uiso 1 1 calc R
C4 C -0.1494(5) 0.3180(4) 0.1517(2) 0.0497(9) Uani 1 1 d .
H4C H -0.1430 0.2562 0.1212 0.060 Uiso 1 1 calc R
C5 C -0.0171(4) 0.3213(3) 0.17059(15) 0.0333(6) Uani 1 1 d .
C6 C 0.1356(4) 0.2290(3) 0.14288(15) 0.0348(6) Uani 1 1 d .
C7 C 0.1568(5) 0.1364(4) 0.0949(2) 0.0559(10) Uani 1 1 d .
H7A H 0.0732 0.1293 0.0804 0.067 Uiso 1 1 calc R
C8 C 0.2995(6) 0.0565(4) 0.0694(2) 0.0606(11) Uani 1 1 d .
H8A H 0.3137 -0.0053 0.0375 0.073 Uiso 1 1 calc R
C9 C 0.4217(5) 0.0678(4) 0.09099(19) 0.0551(10) Uani 1 1 d .
H9A H 0.5201 0.0138 0.0743 0.066 Uiso 1 1 calc R
C10 C 0.3953(4) 0.1617(3) 0.13837(17) 0.0435(8) Uani 1 1 d .
H10A H 0.4781 0.1704 0.1526 0.052 Uiso 1 1 calc R
C11 C 0.5947(3) 0.1354(3) 0.27311(14) 0.0264(5) Uani 1 1 d .
C12 C 0.7297(3) -0.0670(3) 0.37084(15) 0.0317(6) Uani 1 1 d .
C13 C 0.9128(3) 0.0346(3) 0.28444(14) 0.0282(6) Uani 1 1 d .
C14 C 0.8059(4) -0.0192(3) 0.17597(16) 0.0354(6) Uani 1 1 d .
C15 C 0.6271(3) -0.1198(3) 0.26137(17) 0.0341(6) Uani 1 1 d .
C16 C 0.9332(3) -0.2317(3) 0.27214(14) 0.0278(6) Uani 1 1 d .
C17 C 0.6818(4) 0.3463(4) 0.3796(2) 0.0555(10) Uani 1 1 d .
H17A H 0.6911 0.2679 0.3601 0.067 Uiso 1 1 calc R
C18 C 0.8092(4) 0.3443(4) 0.40299(19) 0.0552(10) Uani 1 1 d .
H18A H 0.9019 0.2661 0.4005 0.066 Uiso 1 1 calc R
C19 C 0.7968(5) 0.4606(5) 0.4302(2) 0.0618(11) Uani 1 1 d .
H19A H 0.8823 0.4643 0.4447 0.074 Uiso 1 1 calc R
C20 C 0.6556(4) 0.5729(4) 0.4360(2) 0.0536(9) Uani 1 1 d .
H20A H 0.6445 0.6520 0.4553 0.064 Uiso 1 1 calc R
C21 C 0.5305(4) 0.5654(3) 0.41234(15) 0.0374(7) Uani 1 1 d .
C22 C 0.3747(4) 0.6800(3) 0.41926(15) 0.0343(6) Uani 1 1 d .
C23 C 0.3497(4) 0.8139(4) 0.43215(19) 0.0473(8) Uani 1 1 d .
H23A H 0.4314 0.8352 0.4354 0.057 Uiso 1 1 calc R
C24 C 0.2013(5) 0.9150(4) 0.4401(2) 0.0523(9) Uani 1 1 d .
H24A H 0.1827 1.0042 0.4498 0.063 Uiso 1 1 calc R
C25 C 0.0828(4) 0.8823(3) 0.43364(17) 0.0445(8) Uani 1 1 d .
H25A H -0.0175 0.9484 0.4387 0.053 Uiso 1 1 calc R
C26 C 0.1163(4) 0.7485(3) 0.41946(16) 0.0405(7) Uani 1 1 d .
H26A H 0.0357 0.7264 0.4148 0.049 Uiso 1 1 calc R
O1S O 0.3616(3) 0.1523(3) 0.43393(14) 0.0501(7) Uani 1 1 d .
H1X H 0.346(4) 0.138(4) 0.4646(18) 0.030(11) Uiso 1 1 d .
O2S O 0.2727(3) 0.8177(3) 0.24124(16) 0.0502(7) Uani 1 1 d .
H2X H 0.349(5) 0.828(4) 0.243(2) 0.048(11) Uiso 1 1 d .
H2Y H 0.207(6) 0.869(5) 0.258(2) 0.074(17) Uiso 1 1 d .
O3X O 0.2165(8) 0.7737(5) 0.11693(19) 0.140(2) Uani 1 1 d .
O4X O 0.285(2) 0.7729(19) 0.9791(10) 0.246(8) Uiso 0.50 1 d P
O4Y O 0.0734(9) 0.9035(8) 0.0150(4) 0.089(2) Uiso 0.50 1 d P
N1S N 0.1086(6) 0.3719(4) 0.93364(19) 0.0809(13) Uani 1 1 d .
C1S C 0.2591(6) 0.2990(4) 0.9101(2) 0.0679(13) Uani 1 1 d .
H1SB H 0.2821 0.2424 0.8747 0.081 Uiso 1 1 calc R
C2S C 0.3732(6) 0.3110(5) 0.9391(2) 0.0713(13) Uani 1 1 d .
H2SA H 0.4742 0.2656 0.9233 0.086 Uiso 1 1 calc R
C3S C 0.3327(7) 0.3937(5) 0.9931(2) 0.0722(13) Uani 1 1 d .
H3SA H 0.4102 0.4004 1.0136 0.087 Uiso 1 1 calc R
C4S C 0.1922(5) 0.4629(4) 1.01714(16) 0.0444(8) Uani 1 1 d .
H4SA H 0.1719 0.5146 1.0542 0.053 Uiso 1 1 calc R
C5S C 0.0792(5) 0.4572(3) 0.98715(17) 0.0514(10) Uani 1 1 d .

loop_
_atom_site_aniso_label
_atom_site_aniso_U_11
_atom_site_aniso_U_22
_atom_site_aniso_U_33
_atom_site_aniso_U_23
_atom_site_aniso_U_13
_atom_site_aniso_U_12
Eu1 0.01848(7) 0.01542(7) 0.02647(8) -0.00279(4) -0.00305(5) -0.00442(5)
Fe1 0.01765(17) 0.01628(17) 0.0307(2) -0.00357(14) -0.00205(14) -0.00383(14)
O1 0.0265(10) 0.0263(11) 0.0393(12) -0.0033(9) -0.0067(9) -0.0110(9)
O2 0.0455(13) 0.0311(11) 0.0327(11) -0.0030(9) -0.0044(9) -0.0168(10)
O3 0.0469(14) 0.0376(12) 0.0471(14) 0.0116(10) -0.0197(11) -0.0293(12)
O4 0.0678(16) 0.0435(13) 0.0317(11) -0.0007(9) -0.0057(10) -0.0336(12)
N1 0.0286(12) 0.0288(12) 0.0321(12) 0.0014(9) -0.0073(9) -0.0132(10)
N2 0.0374(14) 0.0243(11) 0.0332(13) -0.0066(9) -0.0073(10) -0.0054(10)
N3 0.0264(12) 0.0224(11) 0.0470(15) -0.0067(10) -0.0068(10) -0.0034(10)
N4 0.0471(17) 0.0579(18) 0.0374(16) -0.0018(13) 0.0033(13) -0.0208(15)
N5 0.0380(14) 0.0357(14) 0.0503(16) -0.0011(12) -0.0082(12) -0.0200(12)
N6 0.072(2) 0.069(2) 0.0394(17) -0.0063(15) 0.0019(15) -0.0316(19)
N7 0.0442(18) 0.0562(19) 0.085(2) -0.0156(17) -0.0062(16) -0.0282(16)
N8 0.0248(12) 0.0225(11) 0.0486(15) -0.0065(10) -0.0035(10) -0.0045(10)
N9 0.0360(15) 0.0419(15) 0.0540(17) -0.0148(13) -0.0084(12) -0.0096(12)
N10 0.0387(14) 0.0333(13) 0.0347(13) -0.0076(10) -0.0045(11) -0.0135(11)
C1 0.0301(15) 0.0368(16) 0.0447(17) 0.0000(13) -0.0003(13) -0.0154(13)
C2 0.0303(17) 0.055(2) 0.062(2) 0.0085(17) -0.0062(15) -0.0221(16)
C3 0.042(2) 0.063(2) 0.075(3) 0.017(2) -0.0222(19) -0.0346(19)
C4 0.061(2) 0.049(2) 0.057(2) 0.0042(16) -0.0212(18) -0.0378(19)
C5 0.0415(17) 0.0304(14) 0.0341(15) 0.0064(11) -0.0119(12) -0.0212(13)
C6 0.0496(18) 0.0280(14) 0.0307(15) 0.0010(11) -0.0071(13) -0.0200(13)
C7 0.074(3) 0.056(2) 0.053(2) -0.0201(18) -0.0038(19) -0.038(2)
C8 0.089(3) 0.048(2) 0.052(2) -0.0264(18) 0.005(2) -0.032(2)
C9 0.070(3) 0.0347(18) 0.046(2) -0.0150(15) 0.0074(18) -0.0083(18)
C10 0.0436(19) 0.0377(17) 0.0398(17) -0.0117(13) -0.0033(14) -0.0062(14)
C11 0.0246(13) 0.0225(12) 0.0317(14) -0.0035(10) -0.0046(10) -0.0086(11)
C12 0.0241(13) 0.0269(13) 0.0391(16) -0.0009(11) -0.0029(11) -0.0064(11)
C13 0.0251(13) 0.0223(12) 0.0331(14) -0.0011(10) -0.0030(11) -0.0065(11)
C14 0.0326(15) 0.0314(15) 0.0390(17) -0.0050(12) -0.0014(12) -0.0102(12)
C15 0.0265(14) 0.0257(13) 0.0499(18) -0.0073(12) -0.0054(12) -0.0091(12)
C16 0.0222(13) 0.0237(13) 0.0365(15) -0.0044(11) -0.0034(11) -0.0079(11)
C17 0.047(2) 0.051(2) 0.060(2) -0.0186(18) -0.0094(17) -0.0073(17)
C18 0.0357(19) 0.065(2) 0.048(2) -0.0044(18) -0.0052(15) -0.0047(17)
C19 0.044(2) 0.081(3) 0.062(3) 0.001(2) -0.0178(18) -0.027(2)
C20 0.050(2) 0.057(2) 0.059(2) -0.0089(18) -0.0182(18) -0.0245(19)
C21 0.0399(17) 0.0396(16) 0.0328(15) -0.0030(12) -0.0032(13) -0.0168(14)
C22 0.0405(17) 0.0351(15) 0.0287(14) -0.0051(12) -0.0046(12) -0.0162(13)
C23 0.052(2) 0.0402(18) 0.057(2) -0.0087(15) -0.0031(17) -0.0257(17)
C24 0.064(2) 0.0316(17) 0.060(2) -0.0106(15) -0.0020(18) -0.0178(17)
C25 0.0464(19) 0.0371(17) 0.0401(17) -0.0083(14) -0.0066(14) -0.0063(15)
C26 0.0377(17) 0.0430(17) 0.0403(17) -0.0095(14) -0.0062(13) -0.0144(14)
O1S 0.0551(16) 0.0493(15) 0.0368(15) 0.0136(12) -0.0049(12) -0.0176(12)
O2S 0.0333(14) 0.0371(13) 0.084(2) -0.0137(13) -0.0019(13) -0.0171(12)
O3X 0.307(7) 0.128(4) 0.070(2) 0.023(2) -0.040(3) -0.172(5)
N1S 0.131(4) 0.054(2) 0.053(2) -0.0042(17) -0.018(2) -0.033(2)
C1S 0.103(4) 0.044(2) 0.040(2) -0.0079(17) -0.006(2) -0.014(2)
C2S 0.094(4) 0.061(3) 0.044(2) 0.0029(19) -0.002(2) -0.021(3)
C3S 0.109(4) 0.074(3) 0.046(2) 0.006(2) -0.021(2) -0.050(3)
C4S 0.070(2) 0.0424(18) 0.0259(15) -0.0064(13) -0.0063(15) -0.0270(18)
C5S 0.091(3) 0.0348(17) 0.0292(16) 0.0040(13) -0.0107(17) -0.0270(18)

loop_
_atom_type_symbol
_atom_type_description
_atom_type_scat_dispersion_real
_atom_type_scat_dispersion_imag
_atom_type_scat_source
C C 0.0033 0.0016 'International Tables Vol C Tables 4.2.6.8 and 6.1.1.4'
H H 0.0000 0.0000 'International Tables Vol C Tables 4.2.6.8 and 6.1.1.4'
N N 0.0061 0.0033 'International Tables Vol C Tables 4.2.6.8 and 6.1.1.4'
O O 0.0106 0.0060 'International Tables Vol C Tables 4.2.6.8 and 6.1.1.4'
Fe Fe 0.3463 0.8444 'International Tables Vol C Tables 4.2.6.8 and 6.1.1.4'
Eu Eu -0.1578 3.6682 'International Tables Vol C Tables 4.2.6.8 and 6.1.1.4'

loop_
_geom_angle_atom_site_label_1
_geom_angle_atom_site_label_2
_geom_angle_atom_site_label_3
_geom_angle
_geom_angle_site_symmetry_1
_geom_angle_site_symmetry_3
O4 Eu1 O1 74.12(8) . .
O4 Eu1 O2 144.99(8) . .
O1 Eu1 O2 73.75(8) . .
O4 Eu1 O3 144.36(8) . .
O1 Eu1 O3 136.27(8) . .
O2 Eu1 O3 70.62(8) . .
O4 Eu1 N3 101.33(9) . .
O1 Eu1 N3 73.06(8) . .
O2 Eu1 N3 82.21(8) . .
O3 Eu1 N3 77.71(9) . .
O4 Eu1 N8 80.31(8) . .
O1 Eu1 N8 74.39(8) . .
O2 Eu1 N8 78.02(8) . .
O3 Eu1 N8 120.61(9) . .
N3 Eu1 N8 145.50(8) . .
O4 Eu1 N1 85.58(8) . .
O1 Eu1 N1 147.95(8) . .
O2 Eu1 N1 115.95(8) . .
O3 Eu1 N1 72.78(8) . .
N3 Eu1 N1 136.44(8) . .
N8 Eu1 N1 77.98(8) . .
O4 Eu1 N2 69.90(8) . .
O1 Eu1 N2 128.08(8) . .
O2 Eu1 N2 143.53(8) . .
O3 Eu1 N2 75.09(8) . .
N3 Eu1 N2 78.70(8) . .
N8 Eu1 N2 131.95(8) . .
N1 Eu1 N2 63.30(8) . .
C15 Fe1 C11 85.91(12) . .
C15 Fe1 C14 90.97(14) . .
C11 Fe1 C14 91.35(12) . .
C15 Fe1 C16 88.81(12) . .
C11 Fe1 C16 174.72(12) . .
C14 Fe1 C16 88.63(12) . .
C15 Fe1 C12 88.40(13) . .
C11 Fe1 C12 87.73(11) . .
C14 Fe1 C12 178.92(13) . .
C16 Fe1 C12 92.24(12) . .
C15 Fe1 C13 179.24(13) . .
C11 Fe1 C13 93.52(11) . .
C14 Fe1 C13 88.54(13) . .
C16 Fe1 C13 91.76(11) . .
C12 Fe1 C13 92.07(12) . .
C5 N1 C1 118.0(3) . .
C5 N1 Eu1 121.94(19) . .
C1 N1 Eu1 120.0(2) . .
C10 N2 C6 118.0(3) . .
C10 N2 Eu1 121.3(2) . .
C6 N2 Eu1 120.7(2) . .
C11 N3 Eu1 164.1(2) . .
C16 N8 Eu1 175.1(2) 1_465 .
C21 N9 C17 117.5(3) . .
C26 N10 C22 118.3(3) . .
N1 C1 C2 123.3(3) . .
C3 C2 C1 118.9(4) . .
C2 C3 C4 119.0(3) . .
C3 C4 C5 119.6(3) . .
N1 C5 C4 121.1(3) . .
N1 C5 C6 117.1(3) . .
C4 C5 C6 121.8(3) . .
N2 C6 C7 120.8(3) . .
N2 C6 C5 116.8(3) . .
C7 C6 C5 122.3(3) . .
C8 C7 C6 120.2(4) . .
C7 C8 C9 119.6(3) . .
C8 C9 C10 118.3(4) . .
N2 C10 C9 123.1(4) . .
N3 C11 Fe1 173.5(2) . .
N4 C12 Fe1 176.4(3) . .
N5 C13 Fe1 178.6(3) . .
N6 C14 Fe1 178.6(3) . .
N7 C15 Fe1 177.5(3) . .
N8 C16 Fe1 175.8(3) 1_645 .
N9 C17 C18 124.0(4) . .
C19 C18 C17 118.2(4) . .
C18 C19 C20 119.3(4) . .
C19 C20 C21 118.9(4) . .
N9 C21 C20 121.9(3) . .
N9 C21 C22 116.4(3) . .
C20 C21 C22 121.6(3) . .
N10 C22 C23 121.2(3) . .
N10 C22 C21 116.7(3) . .
C23 C22 C21 122.1(3) . .
C24 C23 C22 119.2(3) . .
C25 C24 C23 119.5(3) . .
C24 C25 C26 118.1(3) . .
N10 C26 C25 123.7(3) . .
C1S N1S C5S 118.2(4) . .
C2S C1S N1S 119.6(4) . .
C1S C2S C3S 117.7(5) . .
C4S C3S C2S 124.3(5) . .
C3S C4S C5S 118.5(4) . .
C4S C5S N1S 121.5(4) . .
C4S C5S C5S 117.5(4) . 2_567
N1S C5S C5S 121.0(5) . 2_567

loop_
_geom_bond_atom_site_label_1
_geom_bond_atom_site_label_2
_geom_bond_distance
_geom_bond_site_symmetry_2
Eu1 O4 2.385(2) .
Eu1 O1 2.397(2) .
Eu1 O2 2.427(2) .
Eu1 O3 2.434(2) .
Eu1 N3 2.495(2) .
Eu1 N8 2.509(2) .
Eu1 N1 2.555(2) .
Eu1 N2 2.589(2) .
Fe1 C15 1.937(3) .
Fe1 C11 1.937(3) .
Fe1 C14 1.944(3) .
Fe1 C16 1.947(3) .
Fe1 C12 1.954(3) .
Fe1 C13 1.956(3) .
N1 C5 1.345(4) .
N1 C1 1.345(4) .
N2 C10 1.345(4) .
N2 C6 1.351(4) .
N3 C11 1.145(3) .
N4 C12 1.147(4) .
N5 C13 1.145(4) .
N6 C14 1.152(4) .
N7 C15 1.143(4) .
N8 C16 1.148(3) 1_465
N9 C21 1.332(4) .
N9 C17 1.347(4) .
N10 C26 1.336(4) .
N10 C22 1.345(4) .
C1 C2 1.382(5) .
C2 C3 1.360(6) .
C3 C4 1.385(6) .
C4 C5 1.400(5) .
C5 C6 1.478(5) .
C6 C7 1.395(4) .
C7 C8 1.361(6) .
C8 C9 1.368(6) .
C9 C10 1.386(5) .
C16 N8 1.148(3) 1_645
C17 C18 1.366(6) .
C18 C19 1.368(6) .
C19 C20 1.385(6) .
C20 C21 1.392(5) .
C21 C22 1.488(4) .
C22 C23 1.394(4) .
C23 C24 1.388(5) .
C24 C25 1.368(5) .
C25 C26 1.379(5) .
N1S C1S 1.392(7) .
N1S C5S 1.414(5) .
C1S C2S 1.368(7) .
C2S C3S 1.392(6) .
C3S C4S 1.313(6) .
C4S C5S 1.337(5) .
C5S C5S 1.487(8) 2_567

loop_
_geom_hbond_atom_site_label_D
_geom_hbond_atom_site_label_H
_geom_hbond_atom_site_label_A
_geom_hbond_distance_DH
_geom_hbond_distance_HA
_geom_hbond_distance_DA
_geom_hbond_angle_DHA
_geom_hbond_site_symmetry_A
O1 H1A O2S 0.76(4) 1.98(4) 2.730(4) 167(4) .
O1 H1B N9 0.80(4) 2.09(4) 2.886(4) 172(4) .
O2 H2A O1S 0.88(5) 1.98(5) 2.777(4) 151(4) .
O2 H2B N10 0.77(7) 2.04(7) 2.799(3) 167(7) .
O3 H3B O1S 0.85(5) 2.14(5) 2.914(4) 151(4) .
O3 H3A N5 0.72(4) 2.13(4) 2.851(4) 177(4) 1_455
O1S H1X N4 0.63(3) 2.23(4) 2.857(4) 177(5) 2_656
O2S H2X N7 0.81(4) 1.95(5) 2.751(4) 175(4) 1_565
O2S H2Y N5 0.72(5) 2.38(5) 3.083(4) 165(5) 1_465

loop_
_geom_torsion_atom_site_label_1
_geom_torsion_atom_site_label_2
_geom_torsion_atom_site_label_3
_geom_torsion_atom_site_label_4
_geom_torsion
_geom_torsion_site_symmetry_4
O4 Eu1 N1 C5 73.3(2) .
O1 Eu1 N1 C5 123.5(2) .
O2 Eu1 N1 C5 -135.5(2) .
O3 Eu1 N1 C5 -78.0(2) .
N3 Eu1 N1 C5 -28.5(3) .
N8 Eu1 N1 C5 154.4(2) .
N2 Eu1 N1 C5 3.6(2) .
O4 Eu1 N1 C1 -110.2(2) .
O1 Eu1 N1 C1 -60.0(3) .
O2 Eu1 N1 C1 41.0(2) .
O3 Eu1 N1 C1 98.5(2) .
N3 Eu1 N1 C1 148.0(2) .
N8 Eu1 N1 C1 -29.2(2) .
N2 Eu1 N1 C1 -179.9(2) .
O4 Eu1 N2 C10 81.9(2) .
O1 Eu1 N2 C10 32.9(3) .
O2 Eu1 N2 C10 -84.6(3) .
O3 Eu1 N2 C10 -104.9(2) .
N3 Eu1 N2 C10 -24.8(2) .
N8 Eu1 N2 C10 137.1(2) .
N1 Eu1 N2 C10 177.2(3) .
O4 Eu1 N2 C6 -98.7(2) .
O1 Eu1 N2 C6 -147.6(2) .
O2 Eu1 N2 C6 94.9(2) .
O3 Eu1 N2 C6 74.6(2) .
N3 Eu1 N2 C6 154.7(2) .
N8 Eu1 N2 C6 -43.4(3) .
N1 Eu1 N2 C6 -3.4(2) .
O4 Eu1 N3 C11 -91.0(9) .
O1 Eu1 N3 C11 -160.3(9) .
O2 Eu1 N3 C11 124.4(9) .
O3 Eu1 N3 C11 52.6(9) .
N8 Eu1 N3 C11 179.7(8) .
N1 Eu1 N3 C11 4.6(9) .
N2 Eu1 N3 C11 -24.4(9) .
O4 Eu1 N8 C16 33(3) 1_465
O1 Eu1 N8 C16 109(3) 1_465
O2 Eu1 N8 C16 -175(3) 1_465
O3 Eu1 N8 C16 -116(3) 1_465
N3 Eu1 N8 C16 129(3) 1_465
N1 Eu1 N8 C16 -55(3) 1_465
N2 Eu1 N8 C16 -19(3) 1_465
C5 N1 C1 C2 -0.6(4) .
Eu1 N1 C1 C2 -177.2(2) .
N1 C1 C2 C3 0.9(5) .
C1 C2 C3 C4 -0.7(5) .
C2 C3 C4 C5 0.2(6) .
C1 N1 C5 C4 0.0(4) .
Eu1 N1 C5 C4 176.6(2) .
C1 N1 C5 C6 179.8(3) .
Eu1 N1 C5 C6 -3.7(3) .
C3 C4 C5 N1 0.2(5) .
C3 C4 C5 C6 -179.6(3) .
C10 N2 C6 C7 0.6(5) .
Eu1 N2 C6 C7 -178.8(3) .
C10 N2 C6 C5 -177.5(3) .
Eu1 N2 C6 C5 3.0(3) .
N1 C5 C6 N2 0.4(4) .
C4 C5 C6 N2 -179.9(3) .
N1 C5 C6 C7 -177.7(3) .
C4 C5 C6 C7 2.0(5) .
N2 C6 C7 C8 -0.1(6) .
C5 C6 C7 C8 178.0(3) .
C6 C7 C8 C9 -0.1(6) .
C7 C8 C9 C10 -0.3(6) .
C6 N2 C10 C9 -1.1(5) .
Eu1 N2 C10 C9 178.4(3) .
C8 C9 C10 N2 0.9(6) .
Eu1 N3 C11 Fe1 -16(3) .
C15 Fe1 C11 N3 -2(2) .
C14 Fe1 C11 N3 89(2) .
C16 Fe1 C11 N3 -1(3) .
C12 Fe1 C11 N3 -90(2) .
C13 Fe1 C11 N3 178(100) .
C15 Fe1 C12 N4 -46(5) .
C11 Fe1 C12 N4 40(5) .
C14 Fe1 C12 N4 8(10) .
C16 Fe1 C12 N4 -135(5) .
C13 Fe1 C12 N4 133(5) .
C15 Fe1 C13 N5 -115(13) .
C11 Fe1 C13 N5 -156(11) .
C14 Fe1 C13 N5 -65(11) .
C16 Fe1 C13 N5 24(11) .
C12 Fe1 C13 N5 116(11) .
C15 Fe1 C14 N6 -115(13) .
C11 Fe1 C14 N6 159(13) .
C16 Fe1 C14 N6 -27(13) .
C12 Fe1 C14 N6 -170(11) .
C13 Fe1 C14 N6 65(13) .
C11 Fe1 C15 N7 -11(8) .
C14 Fe1 C15 N7 -102(8) .
C16 Fe1 C15 N7 169(8) .
C12 Fe1 C15 N7 77(8) .
C13 Fe1 C15 N7 -52(15) .
C15 Fe1 C16 N8 12(4) 1_645
C11 Fe1 C16 N8 10(5) 1_645
C14 Fe1 C16 N8 -79(4) 1_645
C12 Fe1 C16 N8 100(4) 1_645
C13 Fe1 C16 N8 -168(4) 1_645
C21 N9 C17 C18 -1.6(6) .
N9 C17 C18 C19 -1.5(7) .
C17 C18 C19 C20 3.0(6) .
C18 C19 C20 C21 -1.5(6) .
C17 N9 C21 C20 3.2(5) .
C17 N9 C21 C22 -176.3(3) .
C19 C20 C21 N9 -1.7(6) .
C19 C20 C21 C22 177.7(3) .
C26 N10 C22 C23 -1.8(5) .
C26 N10 C22 C21 178.6(3) .
N9 C21 C22 N10 16.9(4) .
C20 C21 C22 N10 -162.6(3) .
N9 C21 C22 C23 -162.8(3) .
C20 C21 C22 C23 17.8(5) .
N10 C22 C23 C24 2.4(5) .
C21 C22 C23 C24 -178.0(3) .
C22 C23 C24 C25 -1.5(6) .
C23 C24 C25 C26 0.2(6) .
C22 N10 C26 C25 0.4(5) .
C24 C25 C26 N10 0.4(5) .
C5S N1S C1S C2S 0.3(6) .
N1S C1S C2S C3S 2.0(6) .
C1S C2S C3S C4S -1.4(7) .
C2S C3S C4S C5S -1.7(6) .
C3S C4S C5S N1S 4.2(6) .
C3S C4S C5S C5S -176.6(4) 2_567
C1S N1S C5S C4S -3.5(6) .
C1S N1S C5S C5S 177.3(4) 2_567
